data_7232771
loop_
_publ_author_name
'Zhou, Wen-Xiu'
'Zhao, Hong-Wei'
'Chen, Huan-Huan'
'Zhang, Zai-Yong'
'Chen, Dong-Ying'

_publ_section_title
;
 Characterization of drug--drug salt forms of metformin and aspirin with
 improved physicochemical properties
;
_journal_issue 25
_journal_name_full CrystEngComm
_journal_page_first 3770
_journal_paper_doi 10.1039/C9CE00377K
_journal_volume 21
_journal_year 2019
_chemical_formula_moiety '2(C9 H7 O4), 2(C4 H12 N5), H2 O'
_chemical_formula_sum 'C26 H40 N10 O9'
_chemical_formula_weight 636.68
_space_group_crystal_system triclinic
_space_group_IT_number 2
_space_group_name_Hall '-P 1'
_space_group_name_H-M_alt 'P -1'
_symmetry_space_group_name_Hall '-P 1'
_symmetry_space_group_name_H-M 'P -1'
_atom_sites_solution_hydrogens mixed
_atom_sites_solution_primary dual
_audit_creation_date 2018-12-21
_audit_creation_method
;
Olex2 1.2
(compiled 2018.05.29 svn.r3508 for OlexSys, GUI svn.r5506)
;
_audit_update_record
;
2019-02-20 deposited with the CCDC.    2019-05-09 downloaded from the CCDC.
;
_cell_angle_alpha 69.9000(10)
_cell_angle_beta 75.107(2)
_cell_angle_gamma 67.877(3)
_cell_formula_units_Z 2
_cell_length_a 9.0858(9)
_cell_length_b 11.9718(12)
_cell_length_c 16.5784(17)
_cell_measurement_reflns_used 3751
_cell_measurement_temperature 205(2)
_cell_measurement_theta_max 26.21
_cell_measurement_theta_min 4.28
_cell_volume 1551.8(3)
_computing_molecular_graphics 'Olex2 (Dolomanov et al., 2009)'
_computing_publication_material 'Olex2 (Dolomanov et al., 2009)'
_computing_structure_refinement 'XL (Sheldrick, 2008)'
_computing_structure_solution 'ShelXT (Sheldrick, 2015)'
_diffrn_ambient_temperature 205.0
_diffrn_measured_fraction_theta_full 0.985
_diffrn_measured_fraction_theta_max 0.979
_diffrn_measurement_device_type 'Bruker APEX-II CCD'
_diffrn_measurement_method '\w scans'
_diffrn_radiation_type MoK\a
_diffrn_radiation_wavelength 0.71073
_diffrn_reflns_av_R_equivalents 0.0477
_diffrn_reflns_av_unetI/netI 0.0846
_diffrn_reflns_Laue_measured_fraction_full 0.985
_diffrn_reflns_Laue_measured_fraction_max 0.979
_diffrn_reflns_limit_h_max 11
_diffrn_reflns_limit_h_min -11
_diffrn_reflns_limit_k_max 15
_diffrn_reflns_limit_k_min -15
_diffrn_reflns_limit_l_max 21
_diffrn_reflns_limit_l_min -21
_diffrn_reflns_number 14201
_diffrn_reflns_point_group_measured_fraction_full 0.985
_diffrn_reflns_point_group_measured_fraction_max 0.979
_diffrn_reflns_theta_full 25.242
_diffrn_reflns_theta_max 27.478
_diffrn_reflns_theta_min 1.322
_diffrn_standards_number 0
_exptl_absorpt_coefficient_mu 0.105
_exptl_absorpt_correction_T_max 0.746
_exptl_absorpt_correction_T_min 0.634
_exptl_absorpt_correction_type multi-scan
_exptl_absorpt_process_details Bruker;SADABS;2014
_exptl_crystal_colour colourless
_exptl_crystal_colour_primary colourless
_exptl_crystal_density_diffrn 1.363
_exptl_crystal_description block
_exptl_crystal_F_000 676
_exptl_crystal_size_max 0.2
_exptl_crystal_size_mid 0.1
_exptl_crystal_size_min 0.1
_refine_diff_density_max 0.219
_refine_diff_density_min -0.255
_refine_diff_density_rms 0.051
_refine_ls_extinction_method none
_refine_ls_goodness_of_fit_ref 0.962
_refine_ls_hydrogen_treatment mixed
_refine_ls_matrix_type full
_refine_ls_number_parameters 438
_refine_ls_number_reflns 6965
_refine_ls_number_restraints 6
_refine_ls_restrained_S_all 0.962
_refine_ls_R_factor_all 0.1049
_refine_ls_R_factor_gt 0.0535
_refine_ls_shift/su_max 0.000
_refine_ls_shift/su_mean 0.000
_refine_ls_structure_factor_coef Fsqd
_refine_ls_weighting_details 'w=1/[\s^2^(Fo^2^)+(0.0540P)^2^] where P=(Fo^2^+2Fc^2^)/3'
_refine_ls_weighting_scheme calc
_refine_ls_wR_factor_gt 0.1125
_refine_ls_wR_factor_ref 0.1369
_reflns_Friedel_coverage 0.000
_reflns_number_gt 4046
_reflns_number_total 6965
_reflns_threshold_expression 'I > 2\s(I)'
_cod_data_source_file c9ce00377k2.cif
_cod_data_source_block 20180326_a
_cod_depositor_comments 'Adding full bibliography for 7232770--7232771.cif.'
_cod_database_code 7232771
_shelx_shelxl_version_number 2018/3
_shelx_space_group_comment
;
The symmetry employed for this shelxl refinement is uniquely defined
by the following loop, which should always be used as a source of
symmetry information in preference to the above space-group names.
They are only intended as comments.
;
_shelx_estimated_absorpt_t_max 0.990
_shelx_estimated_absorpt_t_min 0.979
_olex2_refinement_description
;
1. Fixed Uiso
 At 1.2 times of:
  All C(H) groups, All N(H,H) groups
 At 1.5 times of:
  All C(H,H,H) groups, All N(H) groups, All O(H,H) groups
2. Restrained distances
 N4'-H4'A \\sim N4'-H4'B \\sim N1'-H1'A
 with sigma of 0.02
 N4-H4A \\sim N4-H4B \\sim N1-H1B
 with sigma of 0.02
3.a Free rotating group:
 O5(H5A,H5B)
3.b Aromatic/amide H refined with riding coordinates:
 C5(H5), C5'(H5'), C2(H2), C4(H4), C4'(H4'), C2'(H2'), C3(H3), C3'(H3')
3.c X=CH2 refined with riding coordinates:
 N1'(H1'A,H1'B), N2'(H2'A,H2'B), N2(H2A,H2B)
3.d Idealised Me refined as rotating group:
 C13'(H13D,H13E,H13F), C12(H12A,H12B,H12C), C12'(H12D,H12E,H12F), C8(H8A,H8B,
 H8C), C13(H13A,H13B,H13C), C8'(H8'A,H8'B,H8'C)
;
_olex2_submission_special_instructions 'No special instructions were received'

loop_
_space_group_symop_operation_xyz
'x, y, z'
'-x, -y, -z'

loop_
_atom_site_label
_atom_site_type_symbol
_atom_site_fract_x
_atom_site_fract_y
_atom_site_fract_z
_atom_site_U_iso_or_equiv
_atom_site_adp_type
_atom_site_occupancy
_atom_site_site_symmetry_order
_atom_site_calc_flag
_atom_site_refinement_flags_posn
O3' O 0.26276(17) 0.45402(15) 0.97518(10) 0.0330(4) Uani 1 1 d .
O2' O 0.31558(19) 0.19674(15) 1.01457(10) 0.0344(4) Uani 1 1 d .
O2 O 0.95371(19) 0.71694(15) 0.27446(10) 0.0352(4) Uani 1 1 d .
O4 O 0.82025(18) 0.94980(15) 0.43002(10) 0.0332(4) Uani 1 1 d .
O3 O 0.69866(18) 0.87098(16) 0.37283(10) 0.0379(4) Uani 1 1 d .
O4' O 0.47364(19) 0.48824(16) 0.87917(10) 0.0384(4) Uani 1 1 d .
O1 O 1.0316(2) 0.64824(16) 0.40600(11) 0.0396(4) Uani 1 1 d .
N3 N 0.2832(2) 0.72336(17) 0.57781(11) 0.0275(4) Uani 1 1 d .
O1' O 0.3897(2) 0.23714(18) 0.86956(11) 0.0449(5) Uani 1 1 d .
N3' N 0.9162(2) 0.69775(17) 0.75309(11) 0.0261(4) Uani 1 1 d .
N4 N 0.4519(2) 0.84937(18) 0.51716(12) 0.0271(4) Uani 1 1 d D
N5' N 0.6474(2) 0.77216(17) 0.74003(12) 0.0260(4) Uani 1 1 d .
N5 N 0.5574(2) 0.63548(17) 0.57120(12) 0.0295(5) Uani 1 1 d .
O5 O 0.5083(2) 0.7793(2) 0.32216(12) 0.0510(5) Uani 1 1 d .
H5A H 0.533507 0.767751 0.271292 0.076 Uiso 1 1 d G
H5B H 0.579757 0.808069 0.325183 0.076 Uiso 1 1 d G
N4' N 0.7537(2) 0.56622(19) 0.81575(13) 0.0318(5) Uani 1 1 d D
N1' N 0.9967(2) 0.58839(19) 0.89152(12) 0.0342(5) Uani 1 1 d D
H1'A H 1.074592 0.552316 0.922577 0.041 Uiso 1 1 calc DR
H1'B H 0.898513 0.593203 0.916291 0.041 Uiso 1 1 calc R
N2' N 1.1805(2) 0.62589(18) 0.77201(12) 0.0315(5) Uani 1 1 d .
H2'A H 1.255165 0.589145 0.805194 0.038 Uiso 1 1 calc R
H2'B H 1.205475 0.656026 0.716409 0.038 Uiso 1 1 calc R
N2 N 0.0164(2) 0.80885(19) 0.56304(12) 0.0358(5) Uani 1 1 d .
H2A H -0.060034 0.851009 0.531205 0.043 Uiso 1 1 calc R
H2B H -0.006871 0.776623 0.618509 0.043 Uiso 1 1 calc R
N1 N 0.1962(3) 0.8453(2) 0.44171(13) 0.0361(5) Uani 1 1 d D
H1A H 0.118(3) 0.884(3) 0.4146(18) 0.054 Uiso 1 1 d R
C11 C 0.4301(3) 0.7369(2) 0.55269(13) 0.0235(5) Uani 1 1 d .
C11' C 0.7724(2) 0.6789(2) 0.77233(13) 0.0233(5) Uani 1 1 d .
C7 C 0.8083(2) 0.9111(2) 0.37135(14) 0.0255(5) Uani 1 1 d .
C10' C 1.0276(2) 0.6360(2) 0.80643(14) 0.0239(5) Uani 1 1 d .
C6' C 0.5140(2) 0.2991(2) 0.99356(13) 0.0252(5) Uani 1 1 d .
C1 C 1.0075(3) 0.8213(2) 0.25119(15) 0.0294(5) Uani 1 1 d .
C6 C 0.9362(2) 0.9162(2) 0.29235(13) 0.0234(5) Uani 1 1 d .
C10 C 0.1686(3) 0.7937(2) 0.52695(14) 0.0270(5) Uani 1 1 d .
C7' C 0.4100(3) 0.4234(2) 0.94467(14) 0.0246(5) Uani 1 1 d .
C9 C 0.9662(3) 0.6380(2) 0.35604(16) 0.0311(5) Uani 1 1 d .
C1' C 0.4642(3) 0.1930(2) 1.02694(14) 0.0288(5) Uani 1 1 d .
C9' C 0.2874(3) 0.2287(2) 0.93133(16) 0.0344(6) Uani 1 1 d .
C13' C 0.4943(3) 0.7529(2) 0.74770(15) 0.0332(6) Uani 1 1 d .
H13D H 0.512952 0.680450 0.728118 0.050 Uiso 1 1 calc GR
H13E H 0.424474 0.826586 0.712196 0.050 Uiso 1 1 calc GR
H13F H 0.443919 0.738862 0.807864 0.050 Uiso 1 1 calc GR
C5 C 0.9906(3) 1.0200(2) 0.25934(14) 0.0298(5) Uani 1 1 d .
H5 H 0.946945 1.085086 0.286443 0.036 Uiso 1 1 calc R
C12 C 0.7139(3) 0.6443(2) 0.56990(16) 0.0362(6) Uani 1 1 d .
H12A H 0.789065 0.614604 0.522592 0.054 Uiso 1 1 calc GR
H12B H 0.752861 0.593080 0.624524 0.054 Uiso 1 1 calc GR
H12C H 0.703811 0.730898 0.561711 0.054 Uiso 1 1 calc GR
C5' C 0.6622(3) 0.2868(3) 1.01087(15) 0.0343(6) Uani 1 1 d .
H5' H 0.701747 0.355275 0.987867 0.041 Uiso 1 1 calc R
C2 C 1.1303(3) 0.8270(3) 0.18146(16) 0.0408(6) Uani 1 1 d .
H2 H 1.179580 0.759808 0.156331 0.049 Uiso 1 1 calc R
C4 C 1.1078(3) 1.0287(3) 0.18735(15) 0.0384(6) Uani 1 1 d .
H4 H 1.138805 1.101368 0.164173 0.046 Uiso 1 1 calc R
C12' C 0.6544(3) 0.8991(2) 0.69547(17) 0.0396(6) Uani 1 1 d .
H12D H 0.754122 0.904946 0.701973 0.059 Uiso 1 1 calc GR
H12E H 0.564368 0.958701 0.720572 0.059 Uiso 1 1 calc GR
H12F H 0.649279 0.917883 0.634295 0.059 Uiso 1 1 calc GR
C4' C 0.7528(3) 0.1744(3) 1.06179(16) 0.0463(7) Uani 1 1 d .
H4' H 0.852092 0.168045 1.073416 0.056 Uiso 1 1 calc R
C2' C 0.5539(3) 0.0809(2) 1.07743(16) 0.0412(6) Uani 1 1 d .
H2' H 0.516934 0.011112 1.099378 0.049 Uiso 1 1 calc R
C8 C 0.8877(3) 0.5414(2) 0.37198(18) 0.0419(6) Uani 1 1 d .
H8A H 0.772102 0.580518 0.377283 0.063 Uiso 1 1 calc GR
H8B H 0.915523 0.476584 0.425209 0.063 Uiso 1 1 calc GR
H8C H 0.924540 0.504350 0.323803 0.063 Uiso 1 1 calc GR
C13 C 0.5436(3) 0.5087(2) 0.60557(18) 0.0450(7) Uani 1 1 d .
H13A H 0.534439 0.483599 0.668391 0.068 Uiso 1 1 calc GR
H13B H 0.638292 0.450484 0.582081 0.068 Uiso 1 1 calc GR
H13C H 0.448923 0.508411 0.588964 0.068 Uiso 1 1 calc GR
C3 C 1.1791(3) 0.9314(3) 0.14951(16) 0.0435(7) Uani 1 1 d .
H3 H 1.261246 0.936559 0.101812 0.052 Uiso 1 1 calc R
C3' C 0.6977(3) 0.0734(3) 1.09491(17) 0.0500(8) Uani 1 1 d .
H3' H 0.758758 -0.001694 1.129880 0.060 Uiso 1 1 calc R
C8' C 0.1159(3) 0.2472(3) 0.9303(2) 0.0521(8) Uani 1 1 d .
H8'A H 0.093211 0.168911 0.960489 0.078 Uiso 1 1 calc GR
H8'B H 0.096397 0.273549 0.870711 0.078 Uiso 1 1 calc GR
H8'C H 0.046797 0.311000 0.959055 0.078 Uiso 1 1 calc GR
H1B H 0.298(2) 0.828(2) 0.4100(16) 0.054(8) Uiso 1 1 d D
H4'A H 0.658(2) 0.551(2) 0.8389(15) 0.048(8) Uiso 1 1 d D
H4'B H 0.839(2) 0.505(2) 0.8373(16) 0.048(8) Uiso 1 1 d D
H4A H 0.542(3) 0.861(3) 0.4752(16) 0.069(9) Uiso 1 1 d D
H4B H 0.365(2) 0.9230(19) 0.5156(16) 0.043(7) Uiso 1 1 d D

loop_
_atom_site_aniso_label
_atom_site_aniso_U_11
_atom_site_aniso_U_22
_atom_site_aniso_U_33
_atom_site_aniso_U_23
_atom_site_aniso_U_13
_atom_site_aniso_U_12
O3' 0.0222(8) 0.0343(10) 0.0345(9) -0.0015(8) -0.0044(7) -0.0075(7)
O2' 0.0364(9) 0.0364(10) 0.0316(9) -0.0048(8) -0.0021(8) -0.0188(8)
O2 0.0457(10) 0.0373(10) 0.0306(9) -0.0131(8) -0.0012(8) -0.0213(9)
O4 0.0338(9) 0.0371(10) 0.0256(8) -0.0126(8) -0.0058(7) -0.0035(8)
O3 0.0270(9) 0.0523(12) 0.0381(10) -0.0144(9) 0.0019(7) -0.0191(8)
O4' 0.0385(10) 0.0414(11) 0.0335(9) 0.0018(8) -0.0003(8) -0.0248(9)
O1 0.0398(10) 0.0337(10) 0.0438(10) -0.0069(9) -0.0129(8) -0.0089(8)
N3 0.0210(9) 0.0318(11) 0.0238(10) 0.0009(9) -0.0046(8) -0.0089(9)
O1' 0.0501(11) 0.0602(13) 0.0341(10) -0.0189(9) -0.0006(9) -0.0263(10)
N3' 0.0218(9) 0.0297(11) 0.0228(9) 0.0012(8) -0.0047(8) -0.0105(9)
N4 0.0210(10) 0.0250(11) 0.0290(11) -0.0028(9) -0.0013(9) -0.0062(9)
N5' 0.0195(9) 0.0263(11) 0.0280(10) -0.0025(9) -0.0063(8) -0.0053(8)
N5 0.0233(10) 0.0273(11) 0.0354(11) -0.0072(9) -0.0065(9) -0.0051(9)
O5 0.0476(11) 0.0666(14) 0.0496(12) -0.0266(11) 0.0002(9) -0.0251(10)
N4' 0.0263(11) 0.0309(12) 0.0336(12) 0.0044(10) -0.0087(9) -0.0131(10)
N1' 0.0208(10) 0.0488(14) 0.0237(10) 0.0008(10) -0.0047(8) -0.0098(9)
N2' 0.0206(9) 0.0423(13) 0.0253(10) 0.0007(9) -0.0035(8) -0.0119(9)
N2 0.0218(10) 0.0489(14) 0.0281(11) 0.0020(10) -0.0063(8) -0.0117(10)
N1 0.0272(11) 0.0527(15) 0.0246(11) 0.0015(10) -0.0065(9) -0.0178(11)
C11 0.0233(11) 0.0295(13) 0.0165(11) -0.0044(10) -0.0018(9) -0.0096(10)
C11' 0.0232(11) 0.0279(13) 0.0174(11) -0.0056(10) 0.0000(9) -0.0090(10)
C7 0.0218(11) 0.0224(12) 0.0252(12) -0.0019(10) -0.0059(9) -0.0018(10)
C10' 0.0236(11) 0.0220(12) 0.0240(12) -0.0006(10) -0.0055(9) -0.0088(10)
C6' 0.0212(11) 0.0320(13) 0.0186(11) -0.0088(10) 0.0017(9) -0.0059(10)
C1 0.0310(12) 0.0340(14) 0.0285(12) -0.0094(11) -0.0028(10) -0.0165(11)
C6 0.0207(11) 0.0286(13) 0.0208(11) -0.0045(10) -0.0054(9) -0.0083(10)
C10 0.0273(12) 0.0288(13) 0.0259(12) -0.0028(10) -0.0043(10) -0.0140(11)
C7' 0.0245(12) 0.0276(13) 0.0237(12) -0.0042(10) -0.0037(9) -0.0128(10)
C9 0.0241(12) 0.0286(14) 0.0361(14) -0.0139(12) -0.0002(11) -0.0016(10)
C1' 0.0294(12) 0.0312(14) 0.0219(12) -0.0073(10) -0.0021(10) -0.0063(11)
C9' 0.0414(14) 0.0296(14) 0.0388(15) -0.0118(12) -0.0089(12) -0.0142(12)
C13' 0.0216(11) 0.0424(15) 0.0324(13) -0.0064(12) -0.0054(10) -0.0093(11)
C5 0.0320(13) 0.0315(14) 0.0265(12) -0.0054(11) -0.0067(10) -0.0116(11)
C12 0.0213(12) 0.0376(15) 0.0435(15) -0.0093(12) -0.0043(11) -0.0046(11)
C5' 0.0243(12) 0.0511(17) 0.0263(12) -0.0146(12) -0.0007(10) -0.0091(12)
C2 0.0391(14) 0.0515(18) 0.0349(14) -0.0203(13) 0.0063(12) -0.0180(13)
C4 0.0416(14) 0.0460(16) 0.0304(13) 0.0019(13) -0.0043(12) -0.0288(13)
C12' 0.0335(14) 0.0309(15) 0.0485(16) -0.0021(13) -0.0123(12) -0.0078(12)
C4' 0.0283(13) 0.069(2) 0.0356(15) -0.0243(15) -0.0116(12) 0.0040(14)
C2' 0.0523(17) 0.0295(15) 0.0328(14) -0.0082(12) -0.0079(13) -0.0026(13)
C8 0.0462(15) 0.0323(15) 0.0502(16) -0.0148(13) -0.0023(13) -0.0157(13)
C13 0.0396(15) 0.0299(15) 0.0613(18) -0.0071(14) -0.0112(14) -0.0089(12)
C3 0.0417(15) 0.064(2) 0.0306(14) -0.0148(14) 0.0088(12) -0.0306(15)
C3' 0.0509(18) 0.0424(18) 0.0365(15) -0.0119(14) -0.0159(14) 0.0142(14)
C8' 0.0434(16) 0.061(2) 0.0658(19) -0.0261(16) -0.0126(15) -0.0210(15)

loop_
_atom_type_symbol
_atom_type_description
_atom_type_scat_dispersion_real
_atom_type_scat_dispersion_imag
_atom_type_scat_source
C C 0.0033 0.0016 'International Tables Vol C Tables 4.2.6.8 and 6.1.1.4'
H H 0.0000 0.0000 'International Tables Vol C Tables 4.2.6.8 and 6.1.1.4'
N N 0.0061 0.0033 'International Tables Vol C Tables 4.2.6.8 and 6.1.1.4'
O O 0.0106 0.0060 'International Tables Vol C Tables 4.2.6.8 and 6.1.1.4'

loop_
_geom_angle_atom_site_label_1
_geom_angle_atom_site_label_2
_geom_angle_atom_site_label_3
_geom_angle
C9' O2' C1' 117.83(17)
C9 O2 C1 118.10(18)
C10 N3 C11 119.38(18)
C10' N3' C11' 122.05(18)
C11 N4 H4A 121.9(18)
C11 N4 H4B 120.6(15)
H4A N4 H4B 114(2)
C11' N5' C13' 121.44(18)
C11' N5' C12' 122.37(18)
C13' N5' C12' 116.20(18)
C11 N5 C12 122.09(19)
C11 N5 C13 121.76(19)
C12 N5 C13 115.65(19)
H5A O5 H5B 104.5
C11' N4' H4'A 126.2(16)
C11' N4' H4'B 117.3(17)
H4'A N4' H4'B 114(2)
H1'A N1' H1'B 120.0
C10' N1' H1'A 120.0
C10' N1' H1'B 120.0
H2'A N2' H2'B 120.0
C10' N2' H2'A 120.0
C10' N2' H2'B 120.0
H2A N2 H2B 120.0
C10 N2 H2A 120.0
C10 N2 H2B 120.0
H1A N1 H1B 118(2)
C10 N1 H1A 118.5(19)
C10 N1 H1B 122.5(17)
N4 C11 N3 122.4(2)
N5 C11 N3 118.38(19)
N5 C11 N4 118.88(19)
N5' C11' N3' 118.63(19)
N5' C11' N4' 118.55(19)
N4' C11' N3' 122.5(2)
O4 C7 C6 116.54(19)
O3 C7 O4 125.3(2)
O3 C7 C6 118.2(2)
N1' C10' N3' 124.87(19)
N1' C10' N2' 117.34(19)
N2' C10' N3' 117.74(19)
C1' C6' C7' 122.09(19)
C5' C6' C7' 121.0(2)
C5' C6' C1' 116.9(2)
C6 C1 O2 122.03(19)
C2 C1 O2 115.9(2)
C2 C1 C6 122.0(2)
C1 C6 C7 123.86(19)
C1 C6 C5 117.08(19)
C5 C6 C7 119.0(2)
N2 C10 N3 118.03(19)
N2 C10 N1 117.0(2)
N1 C10 N3 124.9(2)
O3' C7' C6' 115.95(18)
O4' C7' O3' 125.1(2)
O4' C7' C6' 118.93(19)
O2 C9 C8 110.4(2)
O1 C9 O2 122.9(2)
O1 C9 C8 126.7(2)
C6' C1' O2' 121.1(2)
C2' C1' O2' 116.4(2)
C2' C1' C6' 122.4(2)
O2' C9' C8' 110.3(2)
O1' C9' O2' 123.1(2)
O1' C9' C8' 126.5(2)
N5' C13' H13D 109.5
N5' C13' H13E 109.5
N5' C13' H13F 109.5
H13D C13' H13E 109.5
H13D C13' H13F 109.5
H13E C13' H13F 109.5
C6 C5 H5 119.4
C4 C5 C6 121.1(2)
C4 C5 H5 119.4
N5 C12 H12A 109.5
N5 C12 H12B 109.5
N5 C12 H12C 109.5
H12A C12 H12B 109.5
H12A C12 H12C 109.5
H12B C12 H12C 109.5
C6' C5' H5' 119.5
C6' C5' C4' 121.0(2)
C4' C5' H5' 119.5
C1 C2 H2 120.3
C3 C2 C1 119.4(2)
C3 C2 H2 120.3
C5 C4 H4 119.9
C3 C4 C5 120.3(2)
C3 C4 H4 119.9
N5' C12' H12D 109.5
N5' C12' H12E 109.5
N5' C12' H12F 109.5
H12D C12' H12E 109.5
H12D C12' H12F 109.5
H12E C12' H12F 109.5
C5' C4' H4' 119.9
C3' C4' C5' 120.2(2)
C3' C4' H4' 119.9
C1' C2' H2' 120.5
C3' C2' C1' 119.0(3)
C3' C2' H2' 120.5
C9 C8 H8A 109.5
C9 C8 H8B 109.5
C9 C8 H8C 109.5
H8A C8 H8B 109.5
H8A C8 H8C 109.5
H8B C8 H8C 109.5
N5 C13 H13A 109.5
N5 C13 H13B 109.5
N5 C13 H13C 109.5
H13A C13 H13B 109.5
H13A C13 H13C 109.5
H13B C13 H13C 109.5
C2 C3 C4 119.9(2)
C2 C3 H3 120.0
C4 C3 H3 120.0
C4' C3' C2' 120.5(3)
C4' C3' H3' 119.7
C2' C3' H3' 119.7
C9' C8' H8'A 109.5
C9' C8' H8'B 109.5
C9' C8' H8'C 109.5
H8'A C8' H8'B 109.5
H8'A C8' H8'C 109.5
H8'B C8' H8'C 109.5

loop_
_geom_bond_atom_site_label_1
_geom_bond_atom_site_label_2
_geom_bond_distance
O3' C7' 1.261(2)
O2' C1' 1.400(3)
O2' C9' 1.364(3)
O2 C1 1.408(3)
O2 C9 1.362(3)
O4 C7 1.255(3)
O3 C7 1.250(3)
O4' C7' 1.246(2)
O1 C9 1.196(3)
N3 C11 1.346(3)
N3 C10 1.344(3)
O1' C9' 1.197(3)
N3' C11' 1.348(3)
N3' C10' 1.342(3)
N4 C11 1.340(3)
N4 H4A 0.951(18)
N4 H4B 0.935(18)
N5' C11' 1.330(3)
N5' C13' 1.461(3)
N5' C12' 1.461(3)
N5 C11 1.332(3)
N5 C12 1.459(3)
N5 C13 1.468(3)
O5 H5A 0.8601
O5 H5B 0.8601
N4' C11' 1.346(3)
N4' H4'A 0.914(15)
N4' H4'B 0.892(15)
N1' H1'A 0.8700
N1' H1'B 0.8700
N1' C10' 1.326(3)
N2' H2'A 0.8700
N2' H2'B 0.8700
N2' C10' 1.336(3)
N2 H2A 0.8700
N2 H2B 0.8700
N2 C10 1.328(3)
N1 H1A 0.83(3)
N1 C10 1.333(3)
N1 H1B 0.924(19)
C7 C6 1.512(3)
C6' C7' 1.507(3)
C6' C1' 1.394(3)
C6' C5' 1.392(3)
C1 C6 1.388(3)
C1 C2 1.388(3)
C6 C5 1.394(3)
C9 C8 1.493(3)
C1' C2' 1.386(3)
C9' C8' 1.492(3)
C13' H13D 0.9700
C13' H13E 0.9700
C13' H13F 0.9700
C5 H5 0.9400
C5 C4 1.383(3)
C12 H12A 0.9700
C12 H12B 0.9700
C12 H12C 0.9700
C5' H5' 0.9400
C5' C4' 1.394(4)
C2 H2 0.9400
C2 C3 1.372(3)
C4 H4 0.9400
C4 C3 1.376(4)
C12' H12D 0.9700
C12' H12E 0.9700
C12' H12F 0.9700
C4' H4' 0.9400
C4' C3' 1.369(4)
C2' H2' 0.9400
C2' C3' 1.374(4)
C8 H8A 0.9700
C8 H8B 0.9700
C8 H8C 0.9700
C13 H13A 0.9700
C13 H13B 0.9700
C13 H13C 0.9700
C3 H3 0.9400
C3' H3' 0.9400
C8' H8'A 0.9700
C8' H8'B 0.9700
C8' H8'C 0.9700

loop_
_geom_hbond_atom_site_label_D
_geom_hbond_atom_site_label_H
_geom_hbond_atom_site_label_A
_geom_hbond_distance_DH
_geom_hbond_distance_HA
_geom_hbond_distance_DA
_geom_hbond_angle_DHA
_geom_hbond_site_symmetry_A
_geom_hbond_publ_flag
O5 H5B O3 0.86 1.95 2.777(2) 159.8 . yes
N1' H1'A O3' 0.87 1.90 2.760(2) 168.9 1_655 yes
N1' H1'B O3' 0.87 2.07 2.855(2) 150.2 2_667 yes
N2 H2A O4 0.87 2.00 2.843(2) 162.9 1_455 yes
N4' H4'A O4' 0.914(15) 1.961(16) 2.862(2) 169(2) . yes
N4 H4A O3 0.951(18) 1.91(2) 2.841(2) 165(3) . yes

loop_
_geom_torsion_atom_site_label_1
_geom_torsion_atom_site_label_2
_geom_torsion_atom_site_label_3
_geom_torsion_atom_site_label_4
_geom_torsion
O2' C1' C2' C3' -177.2(2)
O2 C1 C6 C7 7.0(3)
O2 C1 C6 C5 -174.9(2)
O2 C1 C2 C3 173.9(2)
O4 C7 C6 C1 138.2(2)
O4 C7 C6 C5 -39.9(3)
O3 C7 C6 C1 -42.9(3)
O3 C7 C6 C5 139.0(2)
C11 N3 C10 N2 -159.3(2)
C11 N3 C10 N1 23.8(3)
C11' N3' C10' N1' -25.3(3)
C11' N3' C10' N2' 157.4(2)
C7 C6 C5 C4 179.8(2)
C10' N3' C11' N5' 152.2(2)
C10' N3' C11' N4' -34.4(3)
C6' C1' C2' C3' -0.4(4)
C6' C5' C4' C3' 0.8(4)
C1 O2 C9 O1 -5.8(3)
C1 O2 C9 C8 173.94(19)
C1 C6 C5 C4 1.6(3)
C1 C2 C3 C4 0.8(4)
C6 C1 C2 C3 -2.7(4)
C6 C5 C4 C3 -3.4(4)
C10 N3 C11 N4 41.8(3)
C10 N3 C11 N5 -144.5(2)
C7' C6' C1' O2' 1.6(3)
C7' C6' C1' C2' -175.1(2)
C7' C6' C5' C4' 175.0(2)
C9 O2 C1 C6 -63.6(3)
C9 O2 C1 C2 119.8(2)
C1' O2' C9' O1' 10.2(3)
C1' O2' C9' C8' -171.2(2)
C1' C6' C7' O3' 41.3(3)
C1' C6' C7' O4' -139.6(2)
C1' C6' C5' C4' -2.1(3)
C1' C2' C3' C4' -1.1(4)
C9' O2' C1' C6' 59.2(3)
C9' O2' C1' C2' -123.9(2)
C13' N5' C11' N3' 171.1(2)
C13' N5' C11' N4' -2.6(3)
C5 C4 C3 C2 2.2(4)
C12 N5 C11 N3 -161.9(2)
C12 N5 C11 N4 12.0(3)
C5' C6' C7' O3' -135.7(2)
C5' C6' C7' O4' 43.5(3)
C5' C6' C1' O2' 178.66(19)
C5' C6' C1' C2' 2.0(3)
C5' C4' C3' C2' 0.9(4)
C2 C1 C6 C7 -176.7(2)
C2 C1 C6 C5 1.5(3)
C12' N5' C11' N3' -9.2(3)
C12' N5' C11' N4' 177.1(2)
C13 N5 C11 N3 9.6(3)
C13 N5 C11 N4 -176.5(2)
